data_1506785
loop_
_publ_author_name
'Lam, Hon Wai'
'Murray, Gordon J.'
'Firth, James D.'

_publ_section_title
;
 Diastereoselective synthesis of 4-hydroxypiperidin-2-ones via
 Cu(I)-catalyzed reductive aldol cyclization.
;
_journal_issue 25
_journal_name_full 'Organic letters'
_journal_page_first 5743
_journal_page_last 5746
_journal_paper_doi 10.1021/ol052599j
_journal_volume 7
_journal_year 2005
_chemical_absolute_configuration unk
_chemical_compound_source 'G. Murray'
_chemical_formula_moiety 'C20 H27 N1 O5'
_chemical_formula_sum 'C20 H27 N O5'
_chemical_formula_weight 361.44
_space_group_IT_number 4
_symmetry_cell_setting monoclinic
_symmetry_space_group_name_Hall 'P 2yb'
_symmetry_space_group_name_H-M 'P 1 21 1'
_atom_sites_solution_hydrogens geom
_atom_sites_solution_primary direct
_audit_creation_date 05-06-07
_audit_creation_method CRYSTALS_ver_12.80
_cell_angle_alpha 90
_cell_angle_beta 104.558(3)
_cell_angle_gamma 90
_cell_formula_units_Z 2
_cell_length_a 6.5512(13)
_cell_length_b 17.231(4)
_cell_length_c 8.6956(18)
_cell_measurement_reflns_used 1490
_cell_measurement_temperature 150
_cell_measurement_theta_max 27
_cell_measurement_theta_min 2
_cell_volume 950.1(4)
_computing_cell_refinement 'SAINT (Siemens ,1995)'
_computing_data_collection 'SMART (Siemens, 1993)'
_computing_data_reduction 'SAINT (Siemens ,1995)'
_computing_molecular_graphics 'CAMERON (Watkin et al., 1996)'
_computing_publication_material 'CRYSTALS (Betteridge et al., 2003)'
_computing_structure_refinement 'CRYSTALS (Betteridge et al., 2003)'
_computing_structure_solution 'SIR92 (Altomare et al., 1994)'
_diffrn_ambient_temperature 150
_diffrn_measured_fraction_theta_full 0.998
_diffrn_measured_fraction_theta_max 0.993
_diffrn_measurement_device_type 'Bruker SMART Apex CCD'
_diffrn_measurement_method \w
_diffrn_radiation_monochromator graphite
_diffrn_radiation_type 'Mo K\a'
_diffrn_radiation_wavelength 0.71073
_diffrn_reflns_av_R_equivalents 0.042
_diffrn_reflns_limit_h_max 7
_diffrn_reflns_limit_h_min -8
_diffrn_reflns_limit_k_max 21
_diffrn_reflns_limit_k_min -21
_diffrn_reflns_limit_l_max 10
_diffrn_reflns_limit_l_min -11
_diffrn_reflns_number 5626
_diffrn_reflns_theta_full 26.491
_diffrn_reflns_theta_max 27.031
_diffrn_reflns_theta_min 2.364
_diffrn_standards_number 0
_exptl_absorpt_coefficient_mu 0.090
_exptl_absorpt_correction_T_max 0.99
_exptl_absorpt_correction_T_min 0.74
_exptl_absorpt_correction_type multi-scan
_exptl_absorpt_process_details 'SADABS version 2004/1'
_exptl_crystal_colour colourless
_exptl_crystal_density_diffrn 1.263
_exptl_crystal_description needle
_exptl_crystal_F_000 388
_exptl_crystal_recrystallization_method 'Recrystallisation by diffusion of petrol(40:60) into dichloromethane solution'
_exptl_crystal_size_max 0.44
_exptl_crystal_size_mid 0.09
_exptl_crystal_size_min 0.09
_refine_diff_density_max 0.24
_refine_diff_density_min -0.20
_refine_ls_extinction_method None
_refine_ls_goodness_of_fit_ref 1.0371
_refine_ls_hydrogen_treatment mixed
_refine_ls_matrix_type full
_refine_ls_number_parameters 238
_refine_ls_number_reflns 2144
_refine_ls_number_restraints 2
_refine_ls_R_factor_all 0.0649
_refine_ls_R_factor_gt 0.0516
_refine_ls_shift/su_max 0.000152
_refine_ls_structure_factor_coef Fsqd
_refine_ls_weighting_details
;
 w=1/[\s^2^(F^2^) + 0.04 + 0.51P] 
where P=(max(Fo^2^,0) + 2Fc^2^)/3 
;
_refine_ls_weighting_scheme calc
_refine_ls_wR_factor_all 0.1099
_refine_ls_wR_factor_gt 0.1036
_refine_ls_wR_factor_ref 0.1099
_reflns_limit_h_max 8
_reflns_limit_h_min -8
_reflns_limit_k_max 21
_reflns_limit_k_min 0
_reflns_limit_l_max 11
_reflns_limit_l_min 0
_reflns_number_gt 1770
_reflns_number_total 2154
_reflns_threshold_expression I>2.00u(I)
_oxford_diffrn_Wilson_B_factor 1.99
_oxford_diffrn_Wilson_scale 0.08
_oxford_refine_ls_scale 3.69(6)
_cod_data_source_file ol052599jsi20051027_065822.cif
_cod_data_source_block hl0506
_cod_depositor_comments
;
The following automatic conversions were performed:

'_symmetry_cell_setting' value 'Monoclinic' changed to 'monoclinic'
according to /home/saulius/struct/CIF-dictionaries/cif_core.dic
dictionary named 'cif_core.dic' version 2.4.1 from 2010-06-29.

Automatic conversion script
Id: cif_fix_values 1715 2011-07-08 13:25:40Z adriana 
;
_cod_original_cell_volume 950.1(3)
_cod_original_sg_symbol_H-M 'P 1 21 1 '
_cod_original_formula_sum 'C20 H27 N1 O5'
_cod_database_code 1506785

loop_
_symmetry_equiv_pos_as_xyz
x,y,z
-x,y+1/2,-z

loop_
_atom_site_label
_atom_site_type_symbol
_atom_site_fract_x
_atom_site_fract_y
_atom_site_fract_z
_atom_site_U_iso_or_equiv
_atom_site_occupancy
_atom_site_adp_type
_atom_site_refinement_flags_posn
C1 C 0.2628(5) 0.3837(2) 0.7043(4) 0.0209 1.0000 Uani .
O1 O 0.1406(4) 0.38108(14) 0.7900(3) 0.0259 1.0000 Uani .
N2 N 0.2919(5) 0.45138(16) 0.6316(3) 0.0189 1.0000 Uani .
C21 C 0.1953(5) 0.52073(19) 0.6757(4) 0.0204 1.0000 Uani .
C22 C 0.2978(6) 0.5614(2) 0.8098(4) 0.0237 1.0000 Uani .
C23 C 0.2065(6) 0.6281(2) 0.8535(4) 0.0248 1.0000 Uani .
C24 C 0.0133(6) 0.6531(2) 0.7629(5) 0.0257 1.0000 Uani .
C25 C -0.0871(6) 0.6116(2) 0.6298(4) 0.0277 1.0000 Uani .
C26 C 0.0011(5) 0.5456(2) 0.5855(4) 0.0229 1.0000 Uani .
O27 O -0.0905(5) 0.71754(16) 0.7934(3) 0.0344 1.0000 Uani .
C28 C 0.0007(7) 0.7597(2) 0.9342(5) 0.0362 1.0000 Uani .
C3 C 0.4592(6) 0.46576(19) 0.5489(4) 0.0210 1.0000 Uani .
C31 C 0.3774(5) 0.5102(2) 0.3949(4) 0.0236 1.0000 Uani .
O31 O 0.4870(5) 0.55469(16) 0.3455(3) 0.0347 1.0000 Uani .
O32 O 0.1810(4) 0.49106(15) 0.3201(3) 0.0289 1.0000 Uani .
C33 C 0.1032(7) 0.5261(3) 0.1637(5) 0.0456 1.0000 Uani .
C34 C -0.1225(8) 0.5049(4) 0.1049(6) 0.0591 1.0000 Uani .
C4 C 0.5724(5) 0.39192(19) 0.5132(4) 0.0212 1.0000 Uani .
C41 C 0.4769(6) 0.3544(2) 0.3504(4) 0.0281 1.0000 Uani .
C42 C 0.6052(7) 0.2840(2) 0.3250(5) 0.0330 1.0000 Uani .
C43 C 0.6297(6) 0.2256(2) 0.4598(4) 0.0289 1.0000 Uani .
C44 C 0.7246(6) 0.2638(2) 0.6180(5) 0.0257 1.0000 Uani .
C5 C 0.5992(6) 0.3340(2) 0.6506(4) 0.0214 1.0000 Uani .
O51 O 0.7050(4) 0.37063(16) 0.7953(3) 0.0256 1.0000 Uani D
C6 C 0.3804(6) 0.3123(2) 0.6701(4) 0.0222 1.0000 Uani .
C61 C 0.3844(6) 0.2503(2) 0.7968(5) 0.0314 1.0000 Uani .
H22 H 0.4313 0.5435 0.8684 0.0365 1.0000 Uiso R
H23 H 0.2782 0.6560 0.9443 0.0390 1.0000 Uiso R
H25 H -0.2211 0.6302 0.5677 0.0423 1.0000 Uiso R
H26 H -0.0696 0.5155 0.4940 0.0354 1.0000 Uiso R
H281 H -0.0934 0.8010 0.9515 0.0722 1.0000 Uiso R
H282 H 0.1384 0.7812 0.9301 0.0718 1.0000 Uiso R
H283 H 0.0261 0.7249 1.0253 0.0717 1.0000 Uiso R
H3 H 0.5692 0.4999 0.6189 0.0335 1.0000 Uiso R
H331 H 0.1826 0.5055 0.0901 0.0658 1.0000 Uiso R
H332 H 0.1202 0.5833 0.1770 0.0654 1.0000 Uiso R
H341 H -0.1774 0.5250 -0.0019 0.0934 1.0000 Uiso R
H342 H -0.1362 0.4484 0.1081 0.0946 1.0000 Uiso R
H343 H -0.1986 0.5290 0.1754 0.0944 1.0000 Uiso R
H4 H 0.7180 0.4077 0.5055 0.0315 1.0000 Uiso R
H411 H 0.4797 0.3958 0.2688 0.0467 1.0000 Uiso R
H412 H 0.3272 0.3391 0.3466 0.0453 1.0000 Uiso R
H421 H 0.5370 0.2571 0.2254 0.0535 1.0000 Uiso R
H422 H 0.7499 0.3008 0.3248 0.0526 1.0000 Uiso R
H431 H 0.7248 0.1822 0.4430 0.0475 1.0000 Uiso R
H432 H 0.4915 0.2047 0.4642 0.0472 1.0000 Uiso R
H441 H 0.8686 0.2815 0.6176 0.0434 1.0000 Uiso R
H442 H 0.7360 0.2254 0.7032 0.0442 1.0000 Uiso R
H51 H 0.829(6) 0.379(3) 0.792(5) 0.0524 1.0000 Uiso D
H6 H 0.2901 0.2919 0.5663 0.0376 1.0000 Uiso R
H611 H 0.4381 0.2014 0.7692 0.0683 1.0000 Uiso R
H612 H 0.2437 0.2422 0.8112 0.0687 1.0000 Uiso R
H613 H 0.4752 0.2678 0.8972 0.0696 1.0000 Uiso R

loop_
_atom_site_aniso_label
_atom_site_aniso_U_11
_atom_site_aniso_U_22
_atom_site_aniso_U_33
_atom_site_aniso_U_23
_atom_site_aniso_U_13
_atom_site_aniso_U_12
C1 0.0179(18) 0.0212(17) 0.0222(17) -0.0018(15) 0.0027(14) -0.0032(14)
O1 0.0243(14) 0.0234(13) 0.0335(14) 0.0036(11) 0.0139(11) -0.0009(11)
N2 0.0183(16) 0.0179(14) 0.0219(14) 0.0001(12) 0.0075(12) 0.0006(12)
C21 0.0229(19) 0.0153(16) 0.0245(18) 0.0017(14) 0.0090(15) -0.0016(14)
C22 0.021(2) 0.0245(19) 0.0267(19) 0.0048(15) 0.0090(15) 0.0010(15)
C23 0.026(2) 0.0239(18) 0.0244(18) -0.0037(15) 0.0059(16) -0.0029(16)
C24 0.027(2) 0.0187(17) 0.035(2) -0.0007(15) 0.0148(17) 0.0011(15)
C25 0.022(2) 0.027(2) 0.032(2) -0.0019(16) 0.0043(16) 0.0015(16)
C26 0.0188(18) 0.0227(19) 0.0263(18) -0.0021(16) 0.0038(14) -0.0035(15)
O27 0.0332(17) 0.0286(15) 0.0387(16) -0.0102(12) 0.0041(13) 0.0074(12)
C28 0.044(3) 0.031(2) 0.036(2) -0.0095(17) 0.015(2) 0.0047(19)
C3 0.0194(19) 0.0196(18) 0.0255(18) -0.0017(14) 0.0085(15) -0.0019(14)
C31 0.0214(19) 0.0227(18) 0.0298(19) -0.0008(15) 0.0119(16) 0.0041(15)
O31 0.0404(17) 0.0302(14) 0.0364(15) 0.0101(13) 0.0147(13) -0.0058(13)
O32 0.0284(15) 0.0340(15) 0.0241(13) 0.0045(11) 0.0062(11) 0.0005(12)
C33 0.045(3) 0.055(3) 0.031(2) 0.015(2) 0.001(2) 0.004(2)
C34 0.047(3) 0.084(4) 0.037(2) 0.005(3) -0.007(2) 0.007(3)
C4 0.0199(19) 0.0195(17) 0.0280(18) -0.0006(14) 0.0132(15) 0.0022(14)
C41 0.036(2) 0.0255(19) 0.0217(18) -0.0022(15) 0.0063(16) 0.0010(17)
C42 0.041(3) 0.028(2) 0.032(2) -0.0070(16) 0.0115(19) 0.0031(18)
C43 0.026(2) 0.0225(19) 0.039(2) -0.0070(16) 0.0087(18) 0.0011(16)
C44 0.026(2) 0.0182(17) 0.034(2) 0.0032(15) 0.0089(17) 0.0057(15)
C5 0.0198(19) 0.0210(18) 0.0230(18) -0.0030(14) 0.0049(15) 0.0009(14)
O51 0.0210(14) 0.0318(15) 0.0250(13) -0.0026(11) 0.0073(11) 0.0009(12)
C6 0.0200(19) 0.0221(17) 0.0240(18) 0.0031(15) 0.0046(14) 0.0004(15)
C61 0.030(2) 0.027(2) 0.042(2) 0.0106(17) 0.0168(18) 0.0063(17)

loop_
_atom_type_symbol
_atom_type_scat_dispersion_real
_atom_type_scat_dispersion_imag
_atom_type_scat_Cromer_Mann_a1
_atom_type_scat_Cromer_Mann_b1
_atom_type_scat_Cromer_Mann_a2
_atom_type_scat_Cromer_Mann_b2
_atom_type_scat_Cromer_Mann_a3
_atom_type_scat_Cromer_Mann_b3
_atom_type_scat_Cromer_Mann_a4
_atom_type_scat_Cromer_Mann_b4
_atom_type_scat_Cromer_Mann_c
_atom_type_scat_source
C 0.0033 0.0016 2.3100 20.8439 1.0200 10.2075 1.5886 0.5687 0.8650 51.6512 0.2156 'International Tables Vol C 4.2.6.8 and 6.1.1.4'
H 0.0000 0.0000 0.4930 10.5109 0.3229 26.1257 0.1402 3.1424 0.0408 57.7998 0.0030 'International Tables Vol C 4.2.6.8 and 6.1.1.4'
N 0.0061 0.0033 12.2126 0.0057 3.1322 9.8933 2.0125 28.9975 1.1663 0.5826 -11.5290 'International Tables Vol C 4.2.6.8 and 6.1.1.4'
O 0.0106 0.0060 3.0485 13.2771 2.2868 5.7011 1.5463 0.3239 0.8670 32.9089 0.2508 'International Tables Vol C 4.2.6.8 and 6.1.1.4'

loop_
_geom_angle_atom_site_label_1
_geom_angle_atom_site_label_2
_geom_angle_atom_site_label_3
_geom_angle
_geom_angle_publ_flag
O1 C1 N2 120.2(3) yes
O1 C1 C6 122.0(3) yes
N2 C1 C6 117.7(3) yes
C1 N2 C21 117.5(2) yes
C1 N2 C3 125.3(3) yes
C21 N2 C3 114.7(3) yes
N2 C21 C22 119.4(3) yes
N2 C21 C26 120.4(3) yes
C22 C21 C26 120.3(3) yes
C21 C22 C23 119.9(3) yes
C21 C22 H22 118.5 no
C23 C22 H22 121.6 no
C22 C23 C24 119.8(3) yes
C22 C23 H23 119.5 no
C24 C23 H23 120.7 no
C23 C24 C25 119.5(3) yes
C23 C24 O27 125.1(3) yes
C25 C24 O27 115.5(3) yes
C24 C25 C26 121.3(4) yes
C24 C25 H25 118.2 no
C26 C25 H25 120.5 no
C21 C26 C25 119.3(3) yes
C21 C26 H26 118.9 no
C25 C26 H26 121.8 no
C24 O27 C28 117.5(3) yes
O27 C28 H281 111.1 no
O27 C28 H282 110.6 no
H281 C28 H282 110.5 no
O27 C28 H283 109.5 no
H281 C28 H283 108.0 no
H282 C28 H283 106.9 no
N2 C3 C31 112.0(3) yes
N2 C3 C4 114.4(3) yes
C31 C3 C4 108.6(3) yes
N2 C3 H3 108.1 no
C31 C3 H3 106.1 no
C4 C3 H3 107.2 no
C3 C31 O31 121.8(3) yes
C3 C31 O32 112.9(3) yes
O31 C31 O32 125.1(3) yes
C31 O32 C33 115.0(3) yes
O32 C33 C34 107.7(4) yes
O32 C33 H331 109.7 no
C34 C33 H331 109.2 no
O32 C33 H332 107.4 no
C34 C33 H332 110.9 no
H331 C33 H332 111.7 no
C33 C34 H341 109.9 no
C33 C34 H342 109.0 no
H341 C34 H342 111.5 no
C33 C34 H343 107.5 no
H341 C34 H343 109.0 no
H342 C34 H343 109.9 no
C3 C4 C41 115.2(3) yes
C3 C4 C5 110.3(3) yes
C41 C4 C5 112.6(3) yes
C3 C4 H4 107.6 no
C41 C4 H4 102.9 no
C5 C4 H4 107.5 no
C4 C41 C42 110.9(3) yes
C4 C41 H411 105.9 no
C42 C41 H411 110.6 no
C4 C41 H412 107.9 no
C42 C41 H412 110.8 no
H411 C41 H412 110.5 no
C41 C42 C43 111.7(3) yes
C41 C42 H421 110.9 no
C43 C42 H421 107.7 no
C41 C42 H422 109.2 no
C43 C42 H422 106.2 no
H421 C42 H422 111.0 no
C42 C43 C44 110.7(3) yes
C42 C43 H431 109.1 no
C44 C43 H431 109.1 no
C42 C43 H432 110.6 no
C44 C43 H432 107.3 no
H431 C43 H432 110.0 no
C43 C44 C5 113.4(3) yes
C43 C44 H441 107.8 no
C5 C44 H441 108.2 no
C43 C44 H442 109.3 no
C5 C44 H442 109.6 no
H441 C44 H442 108.5 no
C4 C5 C44 109.4(3) yes
C4 C5 O51 109.6(3) yes
C44 C5 O51 110.5(3) yes
C4 C5 C6 108.6(3) yes
C44 C5 C6 112.9(3) yes
O51 C5 C6 105.8(3) yes
C5 O51 H51 108(3) no
C5 C6 C1 111.0(3) yes
C5 C6 C61 113.8(3) yes
C1 C6 C61 110.0(3) yes
C5 C6 H6 109.9 no
C1 C6 H6 104.2 no
C61 C6 H6 107.4 no
C6 C61 H611 111.7 no
C6 C61 H612 110.3 no
H611 C61 H612 109.0 no
C6 C61 H613 109.0 no
H611 C61 H613 108.3 no
H612 C61 H613 108.4 no

loop_
_geom_bond_atom_site_label_1
_geom_bond_atom_site_label_2
_geom_bond_distance
_geom_bond_publ_flag
C1 O1 1.224(4) yes
C1 N2 1.363(4) yes
C1 C6 1.520(5) yes
N2 C21 1.448(4) yes
N2 C3 1.475(4) yes
C21 C22 1.381(5) yes
C21 C26 1.384(5) yes
C22 C23 1.392(5) yes
C22 H22 0.946 no
C23 C24 1.381(5) yes
C23 H23 0.944 no
C24 C25 1.379(5) yes
C24 O27 1.362(4) yes
C25 C26 1.373(5) yes
C25 H25 0.962 no
C26 H26 0.965 no
O27 C28 1.420(5) yes
C28 H281 0.978 no
C28 H282 0.984 no
C28 H283 0.975 no
C3 C31 1.519(5) yes
C3 C4 1.543(5) yes
C3 H3 1.008 no
C31 O31 1.201(4) yes
C31 O32 1.329(4) yes
O32 C33 1.458(5) yes
C33 C34 1.483(7) yes
C33 H331 0.987 no
C33 H332 0.995 no
C34 H341 0.971 no
C34 H342 0.979 no
C34 H343 0.975 no
C4 C41 1.539(5) yes
C4 C5 1.532(5) yes
C4 H4 1.010 no
C41 C42 1.524(5) yes
C41 H411 1.010 no
C41 H412 1.008 no
C42 C43 1.522(5) yes
C42 H421 0.985 no
C42 H422 0.991 no
C43 C44 1.510(5) yes
C43 H431 1.007 no
C43 H432 0.984 no
C44 C5 1.529(5) yes
C44 H441 0.992 no
C44 H442 0.982 no
C5 O51 1.422(4) yes
C5 C6 1.531(5) yes
O51 H51 0.83(3) no
C6 C61 1.531(5) yes
C6 H6 1.010 no
C61 H611 0.966 no
C61 H612 0.971 no
C61 H613 0.973 no

loop_
_cod_related_entry_id
_cod_related_entry_database
_cod_related_entry_code
1 ChemSpider 21199944
